data_7710567
loop_
_publ_author_name
'Dunes&#x0326;, Gabriel'
'Soran, Albert'
'Silvestru, Cristian'

_publ_section_title
;
 Organopnictogen(III) bis(arylthiolates) containing NCN-aryl pincer
 ligands: from synthesis and characterization to reactivity
;
_journal_name_full 'Dalton Transactions'
_journal_paper_doi 10.1039/D2DT01436J
_journal_year 2022
_chemical_formula_moiety 'C24 H38 Bi2 N4 O2'
_chemical_formula_sum 'C24 H38 Bi2 N4 O2'
_chemical_formula_weight 832.54
_chemical_name_common DG117
_space_group_crystal_system triclinic
_space_group_IT_number 2
_space_group_name_Hall '-P 1'
_space_group_name_H-M_alt 'P -1'
_atom_sites_solution_hydrogens geom
_atom_sites_solution_primary dual
_atom_sites_solution_secondary difmap
_audit_update_record
;
2022-06-01 deposited with the CCDC.	2022-06-07 downloaded from the CCDC.
;
_cell_angle_alpha 67.762(2)
_cell_angle_beta 89.344(2)
_cell_angle_gamma 78.893(2)
_cell_formula_units_Z 1
_cell_length_a 6.4357(4)
_cell_length_b 9.7886(6)
_cell_length_c 11.9131(7)
_cell_measurement_reflns_used 9842
_cell_measurement_temperature 100.(2)
_cell_measurement_theta_max 28.2970
_cell_measurement_theta_min 2.3320
_cell_volume 680.09(7)
_computing_cell_refinement 'SAINT V8.38A (Bruker AXS Inc., 2017)'
_computing_data_collection 'Bruker APEX4 2021.10-0'
_computing_data_reduction 'SAINT V8.38A (Bruker AXS Inc., 2017)'
_computing_molecular_graphics 'shelXle (C.B. Huebschle, rev 1328)'
_computing_publication_material 'Bruker APEX4 2021.10-0'
_computing_structure_refinement 'SHELXL-2019/1 (Sheldrick, 2019)'
_computing_structure_solution 'SHELXT 2014/5 (Sheldrick, 2014)'
_diffrn_ambient_temperature 100.(2)
_diffrn_detector_area_resol_mean 7.3910
_diffrn_measured_fraction_theta_full 0.999
_diffrn_measured_fraction_theta_max 0.999
_diffrn_measurement_device_type 'Bruker D8 Venture'
_diffrn_measurement_method '\f and \w scans'
_diffrn_radiation_monochromator 'multilayer optics'
_diffrn_radiation_probe x-ray
_diffrn_radiation_type 'Mo K\a'
_diffrn_radiation_wavelength 0.71073
_diffrn_reflns_av_R_equivalents 0.0272
_diffrn_reflns_av_unetI/netI 0.0120
_diffrn_reflns_limit_h_max 8
_diffrn_reflns_limit_h_min -8
_diffrn_reflns_limit_k_max 13
_diffrn_reflns_limit_k_min -13
_diffrn_reflns_limit_l_max 15
_diffrn_reflns_limit_l_min -15
_diffrn_reflns_number 38695
_diffrn_reflns_theta_full 25.24
_diffrn_reflns_theta_max 28.28
_diffrn_reflns_theta_min 2.33
_diffrn_source 'Incoatec Mo--I\mS 3.0 microfocus source'
_diffrn_source_voltage 50
_exptl_absorpt_coefficient_mu 12.946
_exptl_absorpt_correction_T_max 0.68
_exptl_absorpt_correction_T_min 0.40
_exptl_absorpt_correction_type multi-scan
_exptl_absorpt_process_details
;
Krause, L., Herbst-Irmer, R., Sheldrick G.M. & Stalke D.,
J. Appl. Cryst. 48 (2015) 3-10
;
_exptl_crystal_colour 'clear colourless'
_exptl_crystal_density_diffrn 2.033
_exptl_crystal_density_method 'not measured'
_exptl_crystal_description block
_exptl_crystal_F_000 392
_exptl_crystal_size_max 0.104
_exptl_crystal_size_mid 0.084
_exptl_crystal_size_min 0.032
_refine_diff_density_max 0.297
_refine_diff_density_min -0.746
_refine_ls_extinction_method none
_refine_ls_goodness_of_fit_ref 1.086
_refine_ls_hydrogen_treatment constr
_refine_ls_matrix_type full
_refine_ls_number_parameters 152
_refine_ls_number_reflns 3371
_refine_ls_number_restraints 0
_refine_ls_restrained_S_all 1.086
_refine_ls_R_factor_all 0.0094
_refine_ls_R_factor_gt 0.0090
_refine_ls_shift/su_max 0.005
_refine_ls_shift/su_mean 0.000
_refine_ls_structure_factor_coef Fsqd
_refine_ls_weighting_details 'w=1/[\s^2^(Fo^2^)+(0.0068P)^2^+0.3207P] where P=(Fo^2^+2Fc^2^)/3'
_refine_ls_weighting_scheme calc
_refine_ls_wR_factor_gt 0.0201
_refine_ls_wR_factor_ref 0.0203
_reflns_Friedel_coverage 0.000
_reflns_number_gt 3303
_reflns_number_total 3371
_reflns_threshold_expression 'I > 2\s(I)'
_cod_data_source_file d2dt01436j2.cif
_cod_data_source_block compound_14_CCDC_2152796
_cod_depositor_comments
;
The following automatic conversions were performed:

data item '_exptl_absorpt_correction_type' value 'Multi-Scan' was
changed to 'multi-scan' in accordance with the
/home/data/users/saulius/crontab/automatic-downloads/rss-feeds/RSC/lib/dictionaries/cif_core.dic
dictionary named 'cif_core.dic' version 2.4.2 last updated on
2011-04-26.

Automatic conversion script
Id: cif_fix_values 7556 2019-12-06 15:28:31Z antanas 
;
_cod_database_code 7710567

loop_
_space_group_symop_operation_xyz
'x, y, z'
'-x, -y, -z'

loop_
_atom_site_type_symbol
_atom_site_label
_atom_site_fract_x
_atom_site_fract_y
_atom_site_fract_z
_atom_site_U_iso_or_equiv
_atom_site_adp_type
_atom_site_calc_flag
_atom_site_refinement_flags_adp
_atom_site_refinement_flags_occupancy
_atom_site_refinement_flags_posn
_atom_site_occupancy
_atom_site_disorder_assembly
_atom_site_disorder_group
Bi Bi1 0.69676(2) 0.55131(2) 0.41801(2) 0.01355(2) Uani d . . . 1 . .
O O1 0.47958(19) 0.40431(12) 0.44443(10) 0.0191(2) Uani d . . . 1 . .
N N1 0.6799(2) 0.48905(15) 0.20402(12) 0.0182(3) Uani d . . . 1 . .
N N2 0.7725(2) 0.82301(15) 0.40880(13) 0.0176(3) Uani d . . . 1 . .
C C1 0.4997(2) 0.74558(17) 0.26311(14) 0.0145(3) Uani d . . . 1 . .
C C2 0.4162(2) 0.72221(18) 0.16586(14) 0.0170(3) Uani d . . . 1 . .
C C3 0.2942(3) 0.84316(19) 0.07052(15) 0.0215(3) Uani d . . . 1 . .
H H3 0.235920 0.827008 0.004764 0.026000 Uiso calc U . R 1 . .
C C4 0.2578(3) 0.9881(2) 0.07198(16) 0.0239(3) Uani d . . . 1 . .
H H4 0.173216 1.070152 0.007805 0.029000 Uiso calc U . R 1 . .
C C5 0.3457(3) 1.01181(18) 0.16747(16) 0.0219(3) Uani d . . . 1 . .
H H5 0.323893 1.110630 0.167395 0.026000 Uiso calc U . R 1 . .
C C6 0.4659(2) 0.89089(17) 0.26349(14) 0.0159(3) Uani d . . . 1 . .
C C7 0.4586(2) 0.56573(18) 0.16478(15) 0.0189(3) Uani d . . . 1 . .
H H7A 0.363606 0.506133 0.219550 0.023000 Uiso calc U . R 1 . .
H H7B 0.426716 0.572198 0.081604 0.023000 Uiso calc U . R 1 . .
C C8 0.8253(3) 0.5583(2) 0.11546(17) 0.0259(4) Uani d . . . 1 . .
H H8A 0.795016 0.549229 0.038430 0.039000 Uiso calc U . R 1 . .
H H8B 0.971762 0.507135 0.146076 0.039000 Uiso calc U . R 1 . .
H H8C 0.806713 0.665113 0.102379 0.039000 Uiso calc U . R 1 . .
C C9 0.7060(3) 0.32846(19) 0.22845(16) 0.0258(4) Uani d . . . 1 . .
H H9A 0.658247 0.315892 0.155780 0.039000 Uiso calc U . R 1 . .
H H9B 0.621308 0.282066 0.296052 0.039000 Uiso calc U . R 1 . .
H H9C 0.855988 0.279759 0.249906 0.039000 Uiso calc U . R 1 . .
C C10 0.5575(2) 0.91421(17) 0.36931(15) 0.0171(3) Uani d . . . 1 . .
H H10A 0.561795 1.022084 0.345316 0.021000 Uiso calc U . R 1 . .
H H10B 0.464855 0.886308 0.437879 0.021000 Uiso calc U . R 1 . .
C C11 0.8404(3) 0.8189(2) 0.52664(17) 0.0246(4) Uani d . . . 1 . .
H H11A 0.986468 0.761569 0.549578 0.037000 Uiso calc U . R 1 . .
H H11B 0.746641 0.770451 0.587955 0.037000 Uiso calc U . R 1 . .
H H11C 0.833582 0.922003 0.521537 0.037000 Uiso calc U . R 1 . .
C C12 0.9239(3) 0.8789(2) 0.31814(18) 0.0258(4) Uani d . . . 1 . .
H H12A 0.874162 0.882653 0.239371 0.039000 Uiso calc U . R 1 . .
H H12B 1.063194 0.811050 0.343629 0.039000 Uiso calc U . R 1 . .
H H12C 0.935698 0.980181 0.310816 0.039000 Uiso calc U . R 1 . .

loop_
_atom_site_aniso_label
_atom_site_aniso_U_11
_atom_site_aniso_U_22
_atom_site_aniso_U_33
_atom_site_aniso_U_12
_atom_site_aniso_U_13
_atom_site_aniso_U_23
Bi1 0.01725(3) 0.01089(3) 0.01233(3) -0.00229(2) -0.00102(2) -0.00448(2)
O1 0.0310(6) 0.0166(5) 0.0146(5) -0.0123(5) 0.0066(5) -0.0082(4)
N1 0.0214(7) 0.0175(6) 0.0163(6) -0.0036(5) 0.0012(5) -0.0074(5)
N2 0.0159(6) 0.0169(6) 0.0228(7) -0.0046(5) 0.0035(5) -0.0103(5)
C1 0.0133(7) 0.0155(7) 0.0128(7) -0.0035(5) 0.0026(5) -0.0031(6)
C2 0.0146(7) 0.0200(7) 0.0146(7) -0.0037(6) 0.0022(6) -0.0046(6)
C3 0.0188(7) 0.0252(9) 0.0163(8) -0.0023(6) -0.0008(6) -0.0044(6)
C4 0.0205(8) 0.0199(8) 0.0219(8) 0.0003(6) -0.0005(6) 0.0003(7)
C5 0.0183(7) 0.0158(7) 0.0255(9) -0.0016(6) 0.0035(7) -0.0021(6)
C6 0.0126(6) 0.0148(7) 0.0180(7) -0.0033(5) 0.0054(6) -0.0036(6)
C7 0.0195(7) 0.0241(8) 0.0149(7) -0.0057(6) 0.0008(6) -0.0088(6)
C8 0.0240(8) 0.0284(9) 0.0265(9) -0.0051(7) 0.0098(7) -0.0122(7)
C9 0.0382(10) 0.0194(8) 0.0227(9) -0.0024(7) -0.0022(7) -0.0128(7)
C10 0.0156(7) 0.0130(7) 0.0240(8) -0.0029(5) 0.0045(6) -0.0085(6)
C11 0.0238(8) 0.0241(8) 0.0319(10) -0.0032(7) -0.0020(7) -0.0181(7)
C12 0.0183(8) 0.0245(8) 0.0388(10) -0.0091(6) 0.0104(7) -0.0146(8)

loop_
_atom_type_symbol
_atom_type_description
_atom_type_scat_dispersion_real
_atom_type_scat_dispersion_imag
_atom_type_scat_source
C C 0.0033 0.0016 'International Tables Vol C Tables 4.2.6.8 and 6.1.1.4'
H H 0.0000 0.0000 'International Tables Vol C Tables 4.2.6.8 and 6.1.1.4'
Bi Bi -4.1077 10.2566 'International Tables Vol C Tables 4.2.6.8 and 6.1.1.4'
N N 0.0061 0.0033 'International Tables Vol C Tables 4.2.6.8 and 6.1.1.4'
O O 0.0106 0.0060 'International Tables Vol C Tables 4.2.6.8 and 6.1.1.4'

loop_
_geom_angle_atom_site_label_1
_geom_angle_atom_site_label_2
_geom_angle_atom_site_label_3
_geom_angle_site_symmetry_1
_geom_angle_site_symmetry_3
_geom_angle
_geom_angle_publ_flag
O1 Bi1 O1 2_666 . 79.73(4) ?
O1 Bi1 C1 2_666 . 94.86(5) ?
O1 Bi1 C1 . . 95.35(5) ?
O1 Bi1 N2 2_666 . 74.84(4) ?
O1 Bi1 N2 . . 148.54(4) ?
C1 Bi1 N2 . . 69.05(5) ?
O1 Bi1 Bi1 2_666 2_666 40.07(3) ?
O1 Bi1 Bi1 . 2_666 39.66(3) ?
C1 Bi1 Bi1 . 2_666 96.66(4) ?
N2 Bi1 Bi1 . 2_666 112.86(3) ?
Bi1 O1 Bi1 2_666 . 100.27(4) ?
C8 N1 C9 . . 111.26(13) ?
C8 N1 C7 . . 111.64(13) ?
C9 N1 C7 . . 110.35(13) ?
C11 N2 C12 . . 110.72(13) ?
C11 N2 C10 . . 110.73(12) ?
C12 N2 C10 . . 111.28(13) ?
C11 N2 Bi1 . . 113.36(10) ?
C12 N2 Bi1 . . 111.49(10) ?
C10 N2 Bi1 . . 98.75(8) ?
C2 C1 C6 . . 119.89(14) ?
C2 C1 Bi1 . . 120.49(11) ?
C6 C1 Bi1 . . 119.61(11) ?
C1 C2 C3 . . 120.04(15) ?
C1 C2 C7 . . 119.44(14) ?
C3 C2 C7 . . 120.52(15) ?
C2 C3 C4 . . 119.96(16) ?
C2 C3 H3 . . 120.000000 ?
C4 C3 H3 . . 120.000000 ?
C5 C4 C3 . . 119.92(16) ?
C5 C4 H4 . . 120.000000 ?
C3 C4 H4 . . 120.000000 ?
C4 C5 C6 . . 120.24(15) ?
C4 C5 H5 . . 119.900000 ?
C6 C5 H5 . . 119.900000 ?
C5 C6 C1 . . 119.92(15) ?
C5 C6 C10 . . 120.86(14) ?
C1 C6 C10 . . 119.21(13) ?
N1 C7 C2 . . 111.42(13) ?
N1 C7 H7A . . 109.300000 ?
C2 C7 H7A . . 109.300000 ?
N1 C7 H7B . . 109.300000 ?
C2 C7 H7B . . 109.300000 ?
H7A C7 H7B . . 108.000000 ?
N1 C8 H8A . . 109.500000 ?
N1 C8 H8B . . 109.500000 ?
H8A C8 H8B . . 109.500000 ?
N1 C8 H8C . . 109.500000 ?
H8A C8 H8C . . 109.500000 ?
H8B C8 H8C . . 109.500000 ?
N1 C9 H9A . . 109.500000 ?
N1 C9 H9B . . 109.500000 ?
H9A C9 H9B . . 109.500000 ?
N1 C9 H9C . . 109.500000 ?
H9A C9 H9C . . 109.500000 ?
H9B C9 H9C . . 109.500000 ?
N2 C10 C6 . . 111.26(12) ?
N2 C10 H10A . . 109.400000 ?
C6 C10 H10A . . 109.400000 ?
N2 C10 H10B . . 109.400000 ?
C6 C10 H10B . . 109.400000 ?
H10A C10 H10B . . 108.000000 ?
N2 C11 H11A . . 109.500000 ?
N2 C11 H11B . . 109.500000 ?
H11A C11 H11B . . 109.500000 ?
N2 C11 H11C . . 109.500000 ?
H11A C11 H11C . . 109.500000 ?
H11B C11 H11C . . 109.500000 ?
N2 C12 H12A . . 109.500000 ?
N2 C12 H12B . . 109.500000 ?
H12A C12 H12B . . 109.500000 ?
N2 C12 H12C . . 109.500000 ?
H12A C12 H12C . . 109.500000 ?
H12B C12 H12C . . 109.500000 ?

loop_
_geom_bond_atom_site_label_1
_geom_bond_atom_site_label_2
_geom_bond_site_symmetry_2
_geom_bond_distance
_geom_bond_publ_flag
Bi1 O1 2_666 2.1140(11) ?
Bi1 O1 . 2.1319(11) ?
Bi1 C1 . 2.2578(15) ?
Bi1 N2 . 2.7569(13) ?
Bi1 Bi1 2_666 3.25898(19) ?
N1 C8 . 1.459(2) ?
N1 C9 . 1.462(2) ?
N1 C7 . 1.465(2) ?
N2 C11 . 1.459(2) ?
N2 C12 . 1.466(2) ?
N2 C10 . 1.4674(19) ?
C1 C2 . 1.395(2) ?
C1 C6 . 1.399(2) ?
C2 C3 . 1.397(2) ?
C2 C7 . 1.508(2) ?
C3 C4 . 1.399(3) ?
C3 H3 . 0.950000 ?
C4 C5 . 1.390(3) ?
C4 H4 . 0.950000 ?
C5 C6 . 1.397(2) ?
C5 H5 . 0.950000 ?
C6 C10 . 1.509(2) ?
C7 H7A . 0.990000 ?
C7 H7B . 0.990000 ?
C8 H8A . 0.980000 ?
C8 H8B . 0.980000 ?
C8 H8C . 0.980000 ?
C9 H9A . 0.980000 ?
C9 H9B . 0.980000 ?
C9 H9C . 0.980000 ?
C10 H10A . 0.990000 ?
C10 H10B . 0.990000 ?
C11 H11A . 0.980000 ?
C11 H11B . 0.980000 ?
C11 H11C . 0.980000 ?
C12 H12A . 0.980000 ?
C12 H12B . 0.980000 ?
C12 H12C . 0.980000 ?

loop_
_geom_torsion_atom_site_label_1
_geom_torsion_atom_site_label_2
_geom_torsion_atom_site_label_3
_geom_torsion_atom_site_label_4
_geom_torsion_site_symmetry_1
_geom_torsion_site_symmetry_2
_geom_torsion_site_symmetry_3
_geom_torsion_site_symmetry_4
_geom_torsion
_geom_torsion_publ_flag
C6 C1 C2 C3 . . . . -1.7(2) ?
Bi1 C1 C2 C3 . . . . 179.90(11) ?
C6 C1 C2 C7 . . . . 178.37(13) ?
Bi1 C1 C2 C7 . . . . -0.06(19) ?
C1 C2 C3 C4 . . . . 0.7(2) ?
C7 C2 C3 C4 . . . . -179.32(15) ?
C2 C3 C4 C5 . . . . 0.9(2) ?
C3 C4 C5 C6 . . . . -1.6(2) ?
C4 C5 C6 C1 . . . . 0.6(2) ?
C4 C5 C6 C10 . . . . -178.42(14) ?
C2 C1 C6 C5 . . . . 1.0(2) ?
Bi1 C1 C6 C5 . . . . 179.45(11) ?
C2 C1 C6 C10 . . . . -179.94(13) ?
Bi1 C1 C6 C10 . . . . -1.50(18) ?
C8 N1 C7 C2 . . . . -68.39(17) ?
C9 N1 C7 C2 . . . . 167.33(13) ?
C1 C2 C7 N1 . . . . -42.56(19) ?
C3 C2 C7 N1 . . . . 137.48(15) ?
C11 N2 C10 C6 . . . . -166.93(13) ?
C12 N2 C10 C6 . . . . 69.47(16) ?
Bi1 N2 C10 C6 . . . . -47.77(12) ?
C5 C6 C10 N2 . . . . -140.23(14) ?
C1 C6 C10 N2 . . . . 40.73(18) ?
